data_2005149
loop_
_publ_author_name
'Zukerman-Schpector, J.'
'Monteiro, H. J.'

_publ_section_title
;
 Intermediates in the Synthesis of (+)-Grandisol. I
;
_journal_issue 7
_journal_name_full 'Acta Crystallographica Section C'
_journal_page_first 1767
_journal_page_last 1770
_journal_paper_doi 10.1107/S0108270196004222
_journal_volume 52
_journal_year 1996
_chemical_formula_moiety 'C15 H20 O4 S'
_chemical_formula_sum 'C15 H20 O4 S'
_chemical_formula_weight 296.381
_space_group_IT_number 19
_symmetry_cell_setting orthorhombic
_symmetry_space_group_name_Hall 'P 2ac 2ab'
_symmetry_space_group_name_H-M 'P 21 21 21'
_cell_angle_alpha 90.00
_cell_angle_beta 90.00
_cell_angle_gamma 90.00
_cell_formula_units_Z 4
_cell_length_a 10.0040(10)
_cell_length_b 10.2730(10)
_cell_length_c 14.7190(10)
_cell_measurement_reflns_used 25
_cell_measurement_temperature 293
_cell_measurement_theta_max 16.79
_cell_measurement_theta_min 9.49
_cell_volume 1512.7(2)
_computing_cell_refinement 'CAD4 Software'
_computing_data_collection 'CAD4 Software (Enraf-Nonius,1989)'
_computing_data_reduction 'CAD4 Software'
_computing_molecular_graphics 'ZORTEP (Zsolnai, 1995)'
_computing_structure_refinement 'SHELXL93 (Sheldrick, 1993)'
_computing_structure_solution 'SHELXS86 (Sheldrick, 1990)'
_diffrn_measurement_device 'Enraf-Nonius CAD4'
_diffrn_measurement_method \w/2\q
_diffrn_radiation_monochromator graphite
_diffrn_radiation_source 'fine-focus sealed tube'
_diffrn_radiation_type MoK\a
_diffrn_radiation_wavelength 0.71073
_diffrn_reflns_av_R_equivalents 0.0093
_diffrn_reflns_limit_h_max 13
_diffrn_reflns_limit_h_min 0
_diffrn_reflns_limit_k_max 13
_diffrn_reflns_limit_k_min 0
_diffrn_reflns_limit_l_max 19
_diffrn_reflns_limit_l_min -1
_diffrn_reflns_number 2237
_diffrn_reflns_theta_max 27.98
_diffrn_reflns_theta_min 2.42
_diffrn_standards_decay_% -1.1
_diffrn_standards_interval_time 30
_diffrn_standards_number 2
_exptl_absorpt_coefficient_mu 0.224
_exptl_absorpt_correction_type none
_exptl_crystal_colour colourless
_exptl_crystal_density_diffrn 1.3014
_exptl_crystal_density_meas ?
_exptl_crystal_description irregular
_exptl_crystal_F_000 632
_exptl_crystal_size_max 0.50
_exptl_crystal_size_mid 0.38
_exptl_crystal_size_min 0.30
_refine_diff_density_max 0.495
_refine_diff_density_min -0.625
_refine_ls_abs_structure_details 'Flack (1983)'
_refine_ls_abs_structure_Flack -0.1(2)
_refine_ls_extinction_coef 0.013(4)
_refine_ls_extinction_method 'SHELXL93 (Sheldrick, 1993)'
_refine_ls_goodness_of_fit_all 1.119
_refine_ls_goodness_of_fit_obs 1.110
_refine_ls_hydrogen_treatment 'refxyz and one common U'
_refine_ls_matrix_type full
_refine_ls_number_parameters 243
_refine_ls_number_reflns 2211
_refine_ls_number_restraints 0
_refine_ls_restrained_S_all 1.119
_refine_ls_restrained_S_obs 1.110
_refine_ls_R_factor_all 0.1035
_refine_ls_R_factor_obs 0.0681
_refine_ls_shift/esd_max -0.041
_refine_ls_shift/esd_mean 0.002
_refine_ls_structure_factor_coef Fsqd
_refine_ls_weighting_details 'w = 1/[\s^2^(Fo^2^)+(0.1120P)^2^+0.4682P] where P=(Fo^2^+2Fc^2^)/3'
_refine_ls_weighting_scheme calc
_refine_ls_wR_factor_all 0.2031
_refine_ls_wR_factor_obs 0.1613
_reflns_number_observed 1486
_reflns_number_total 2211
_reflns_observed_criterion >2sigma(I)
_cod_data_source_file li1145.cif
_cod_data_source_block 1
_cod_depositor_comments
;
The following automatic conversions were performed:

'_exptl_crystal_density_meas' value 'not measured' was changed to '?'
- the value is perceived as not measured.

Automatic conversion script
Id: cif_fix_values 3008 2015-01-20 13:52:24Z robertas 

The following automatic conversions were performed:

'_refine_ls_weighting_scheme' value 'calc w =
1/[\s^2^(Fo^2^)+(0.1120P)^2^+0.4682P] where P=(Fo^2^+2Fc^2^)/3' was
changed to 'calc'. New tag '_refine_ls_weighting_details' was
created. The value of the new tag was set to 'w =
1/[\s^2^(Fo^2^)+(0.1120P)^2^+0.4682P] where P=(Fo^2^+2Fc^2^)/3'.

Automatic conversion script
Id: cif_fix_values 3143 2015-03-26 13:38:13Z robertas 
;
_cod_database_code 2005149

loop_
_symmetry_equiv_pos_as_xyz
'x, y, z'
'-x+1/2, -y, z+1/2'
'x+1/2, -y+1/2, -z'
'-x, y+1/2, -z+1/2'

loop_
_atom_site_aniso_label
_atom_site_aniso_U_11
_atom_site_aniso_U_22
_atom_site_aniso_U_33
_atom_site_aniso_U_12
_atom_site_aniso_U_13
_atom_site_aniso_U_23
S 0.0585(7) 0.0641(7) 0.0496(7) -0.0121(6) -0.0016(6) -0.0035(7)
O1 0.079(3) 0.102(3) 0.063(3) 0.002(3) -0.011(2) 0.033(3)
O2 0.067(2) 0.099(3) 0.043(2) 0.004(2) -0.013(2) 0.007(2)
O3 0.087(3) 0.062(2) 0.091(3) -0.013(2) 0.008(3) 0.012(2)
O4 0.078(2) 0.120(4) 0.053(2) -0.022(3) -0.007(2) -0.036(3)
C1 0.065(3) 0.064(3) 0.039(2) -0.001(3) 0.001(2) -0.001(2)
C2 0.048(2) 0.058(3) 0.031(2) -0.005(2) -0.004(2) 0.003(2)
C3 0.050(2) 0.059(3) 0.056(3) 0.004(2) 0.000(2) -0.004(2)
C4 0.048(3) 0.079(4) 0.061(3) -0.001(3) 0.012(2) -0.013(3)
C5 0.078(4) 0.089(4) 0.053(3) -0.011(4) 0.015(3) 0.005(4)
C6 0.078(4) 0.077(4) 0.079(5) -0.001(4) 0.006(4) -0.028(4)
C7 0.068(3) 0.071(4) 0.068(4) 0.016(3) -0.004(3) 0.012(3)
C8 0.062(3) 0.089(4) 0.061(3) 0.007(3) -0.014(3) 0.012(4)
C9 0.106(5) 0.093(5) 0.045(3) 0.004(4) -0.018(3) 0.005(3)
C10 0.047(2) 0.081(4) 0.040(2) -0.014(2) -0.003(2) 0.006(3)
C11 0.063(3) 0.103(4) 0.044(3) -0.010(3) 0.001(2) 0.004(3)
C12 0.076(4) 0.143(7) 0.052(4) -0.017(5) 0.022(3) -0.021(4)
C13 0.047(3) 0.126(6) 0.100(6) -0.004(4) 0.013(4) -0.019(5)
C14 0.054(3) 0.099(5) 0.095(5) 0.000(3) -0.016(4) 0.013(5)
C15 0.060(3) 0.085(4) 0.060(3) -0.009(3) -0.010(3) 0.007(4)

loop_
_atom_site_label
_atom_site_fract_x
_atom_site_fract_y
_atom_site_fract_z
_atom_site_U_iso_or_equiv
S -0.17381(13) -.03800(13) -0.83449(10) .0574(4)
O1 -0.1200(5) .2141(5) -0.9439(3) .0811(14)
O2 .0309(4) .0240(5) -0.6346(3) .0700(11)
O3 -0.1492(5) -0.1467(4) -0.7786(4) .0802(13)
O4 -0.2147(5) -.0615(5) -0.9270(3) .0840(15)
C1 -.0248(6) .1659(5) -0.9091(4) .0559(12)
C2 -.0277(4) .0623(5) -0.8338(3) .0457(10)
C3 .1096(5) -.0065(5) -0.8414(4) .0550(12)
C4 .1985(6) .1091(7) -0.8668(4) .0628(15)
C5 .1193(7) .1920(8) -0.9312(5) .073(2)
C6 .1114(8) -0.1054(8) -0.9179(6) .078(2)
C7 .1578(7) -.0745(6) -0.7538(5) .069(2)
C8 .1609(6) .0024(7) -0.6666(5) .071(2)
C9 .0276(10) .0670(9) -0.5439(4) .081(2)
C10 -0.2950(5) .0597(6) -0.7811(3) .0561(13)
C11 -0.3028(6) .0605(8) -0.6864(4) .070(2)
C12 -0.3981(8) .1339(10) -0.6457(5) .090(3)
C13 -0.4843(7) .2095(9) -0.6935(6) .091(2)
C14 -0.4762(7) .2088(8) -0.7876(6) .082(2)
C15 -0.3822(6) .1343(7) -0.8319(5) .0681(15)
H2 -.022(7) .111(7) -0.778(5) .084(5)
H4 .225(7) .165(7) -0.812(5) .084(5)
H'4 .283(8) .077(7) -0.887(5) .084(5)
H5 .132(7) .158(7) -0.988(5) .084(5)
H'5 .131(7) .286(8) -0.939(6) .084(5)
H6 .060(7) -0.171(8) -0.897(5) .084(5)
H'6 .216(7) -0.132(7) -0.933(5) .084(5)
H"6 .094(8) -.062(7) -0.967(6) .084(5)
H7 .111(7) -0.139(8) -0.742(5) .084(5)
H'7 .250(7) -0.112(7) -0.765(5) .084(5)
H8 .194(7) .080(7) -0.667(6) .084(5)
H'8 .208(7) -.049(7) -0.624(5) .084(5)
H9 -.070(8) .088(7) -0.527(5) .084(5)
H'9 .086(7) .136(8) -0.531(5) .084(5)
H"9 .056(8) .003(8) -0.519(6) .084(5)
H11 -0.244(7) -.019(7) -0.652(5) .084(5)
H12 -0.399(7) .150(7) -0.594(5) .084(5)
H13 -0.562(7) .265(6) -0.667(5) .084(5)
H14 -0.529(8) .252(7) -0.832(5) .084(5)
H15 -0.369(7) .140(7) -0.894(5) .084(5)

loop_
_atom_type_symbol
_atom_type_description
_atom_type_scat_dispersion_real
_atom_type_scat_dispersion_imag
_atom_type_scat_source
O O 0.0106 0.0060 'International Tables Vol C Tables 4.2.6.8 and 6.1.1.4'
C C 0.0033 0.0016 'International Tables Vol C Tables 4.2.6.8 and 6.1.1.4'
H H 0.0000 0.0000 'International Tables Vol C Tables 4.2.6.8 and 6.1.1.4'

loop_
_geom_angle_atom_site_label_1
_geom_angle_atom_site_label_2
_geom_angle_atom_site_label_3
_geom_angle
_geom_angle_publ_flag
O3 S O4 117.9(3) yes
O3 S C10 108.2(3) yes
O4 S C10 108.8(3) yes
O3 S C2 108.1(2) yes
O4 S C2 109.5(3) yes
C10 S C2 103.4(2) yes
C8 O2 C9 113.0(6) yes
O1 C1 C5 127.0(6) yes
O1 C1 C2 125.7(5) yes
C5 C1 C2 107.3(5) yes
C1 C2 C3 104.3(4) yes
C1 C2 S 114.2(3) yes
C3 C2 S 117.5(3) yes
C6 C3 C4 109.4(5) yes
C6 C3 C7 108.2(5) yes
C4 C3 C7 111.9(5) yes
C6 C3 C2 111.7(5) yes
C4 C3 C2 100.3(4) yes
C7 C3 C2 115.0(5) yes
C5 C4 C3 106.7(5) yes
C4 C5 C1 105.7(5) yes
C8 C7 C3 118.8(5) yes
O2 C8 C7 110.5(5) yes
C15 C10 C11 120.1(6) yes
C15 C10 S 120.7(5) yes
C11 C10 S 119.2(5) yes
C12 C11 C10 118.9(7) yes
C11 C12 C13 122.4(7) yes
C12 C13 C14 118.5(7) yes
C15 C14 C13 121.1(7) yes
C14 C15 C10 118.9(7) yes

loop_
_geom_bond_atom_site_label_1
_geom_bond_atom_site_label_2
_geom_bond_distance
_geom_bond_publ_flag
S O3 1.409(5) yes
S O4 1.442(4) yes
S C10 1.759(6) yes
S C2 1.788(4) yes
O1 C1 1.189(7) yes
O2 C8 1.400(8) yes
O2 C9 1.407(8) yes
C1 C5 1.502(9) yes
C1 C2 1.537(7) yes
C2 C3 1.548(7) yes
C3 C6 1.516(9) yes
C3 C4 1.530(8) yes
C3 C7 1.544(8) yes
C4 C5 1.500(10) yes
C7 C8 1.507(10) yes
C10 C15 1.381(8) yes
C10 C11 1.397(7) yes
C11 C12 1.355(11) yes
C12 C13 1.357(12) yes
C13 C14 1.387(11) yes
C14 C15 1.377(10) yes
